data_4302464
loop_
_publ_author_name
'Pampa Mukherjee'
'Michael G. B. Drew'
'Carlos J. G\'omez-Garc\'ia'
'Ashutosh Ghosh'

_publ_section_title
;
The Crucial Role of Polyatomic Anions in Molecular Architecture: Structural
And Magnetic Versatility of Five Nickel(II) Complexes Derived from A
N,N,O-Donor Schiff Base Ligand
;
_journal_name_full 'Inorganic Chemistry'
_journal_page_first 5848
_journal_page_last 5860
_journal_paper_doi 10.1021/ic9001863
_journal_volume 48
_journal_year 2009
_chemical_formula_sum 'C32 H47 Cl N4 Ni2 O11'
_chemical_formula_weight 816.61
_chemical_name_systematic
; 
 ? 
;
_space_group_IT_number 92
_symmetry_cell_setting tetragonal
_symmetry_space_group_name_Hall 'P 4abw 2nw'
_symmetry_space_group_name_H-M 'P 41 21 2'
_atom_sites_solution_hydrogens geom
_atom_sites_solution_primary direct
_atom_sites_solution_secondary difmap
_audit_creation_method SHELXL-97
_cell_angle_alpha 90.00
_cell_angle_beta 90.00
_cell_angle_gamma 90.00
_cell_formula_units_Z 4
_cell_length_a 16.0978(8)
_cell_length_b 16.0978(8)
_cell_length_c 13.5668(10)
_cell_measurement_reflns_used 15191
_cell_measurement_temperature 150(2)
_cell_measurement_theta_max 30.00
_cell_measurement_theta_min 2.34
_cell_volume 3515.7(4)
_computing_cell_refinement 'Crysalis, Oxford Diffraction'
_computing_data_collection 'Crysalis, Oxford Diffraction'
_computing_data_reduction 'Crysalis, Oxford Diffraction'
_computing_molecular_graphics PLATON(Spek,2004)
_computing_structure_refinement 'SHELXL-97 (Sheldrick, 1997)'
_computing_structure_solution 'SHELXS-97 (Sheldrick, 1997)'
_diffrn_ambient_temperature 150(2)
_diffrn_measured_fraction_theta_full 0.989
_diffrn_measured_fraction_theta_max 0.989
_diffrn_measurement_device 'Oxford Diffaction X-Calibur System'
_diffrn_measurement_method '321 frames, counting time 10 s.'
_diffrn_radiation_monochromator graphite
_diffrn_radiation_source 'fine-focus sealed tube'
_diffrn_radiation_type MoK\a
_diffrn_radiation_wavelength 0.71073
_diffrn_reflns_av_R_equivalents 0.0772
_diffrn_reflns_av_sigmaI/netI 0.1300
_diffrn_reflns_limit_h_max 22
_diffrn_reflns_limit_h_min -5
_diffrn_reflns_limit_k_max 20
_diffrn_reflns_limit_k_min -22
_diffrn_reflns_limit_l_max 18
_diffrn_reflns_limit_l_min -19
_diffrn_reflns_number 15191
_diffrn_reflns_theta_full 30.00
_diffrn_reflns_theta_max 30.00
_diffrn_reflns_theta_min 2.34
_diffrn_standards_decay_% n/a
_diffrn_standards_interval_count n/a
_diffrn_standards_interval_time n/a
_diffrn_standards_number n/a
_exptl_absorpt_coefficient_mu 1.212
_exptl_absorpt_correction_T_max 1.000
_exptl_absorpt_correction_T_min 0.876
_exptl_absorpt_correction_type empirical
_exptl_absorpt_process_details 'ABSPACK, Oxford Diffraction Ltd'
_exptl_crystal_colour 'deep green'
_exptl_crystal_density_diffrn 1.543
_exptl_crystal_density_method 'not measured'
_exptl_crystal_description needle
_exptl_crystal_F_000 1712
_exptl_crystal_size_max 0.27
_exptl_crystal_size_mid 0.06
_exptl_crystal_size_min 0.06
_refine_diff_density_max 0.894
_refine_diff_density_min -0.559
_refine_diff_density_rms 0.101
_refine_ls_abs_structure_details 'Flack H D (1983), Acta Cryst. A39, 876-881'
_refine_ls_abs_structure_Flack 0.05(2)
_refine_ls_extinction_method none
_refine_ls_goodness_of_fit_ref 0.802
_refine_ls_hydrogen_treatment mixed
_refine_ls_matrix_type full
_refine_ls_number_parameters 230
_refine_ls_number_reflns 5099
_refine_ls_number_restraints 11
_refine_ls_restrained_S_all 0.836
_refine_ls_R_factor_all 0.0931
_refine_ls_R_factor_gt 0.0572
_refine_ls_shift/su_max 0.001
_refine_ls_shift/su_mean 0.000
_refine_ls_structure_factor_coef Fsqd
_refine_ls_weighting_details
;
_refine_ls_weighting_details 
  w=1/[\s^2^(Fo^2^)+(0.1036P)^2^+0.0000P] where P=(Fo^2^+2Fc^2^)/3 
;
_refine_ls_weighting_scheme calc
_refine_ls_wR_factor_gt 0.1355
_refine_ls_wR_factor_ref 0.1520
_reflns_number_gt 3111
_reflns_number_total 5099
_reflns_threshold_expression >2sigma(I)
_cod_data_source_file ic9001863_si_001_3.cif
_cod_data_source_block 3
_cod_database_code 4302464

loop_
_symmetry_equiv_pos_as_xyz
'x, y, z'
'-x, -y, z+1/2'
'-y+1/2, x+1/2, z+1/4'
'y+1/2, -x+1/2, z+3/4'
'-x+1/2, y+1/2, -z+1/4'
'x+1/2, -y+1/2, -z+3/4'
'y, x, -z'
'-y, -x, -z+1/2'

loop_
_atom_site_label
_atom_site_type_symbol
_atom_site_fract_x
_atom_site_fract_y
_atom_site_fract_z
_atom_site_U_iso_or_equiv
_atom_site_adp_type
_atom_site_occupancy
_atom_site_symmetry_multiplicity
_atom_site_calc_flag
_atom_site_refinement_flags
_atom_site_disorder_assembly
_atom_site_disorder_group
Ni1 Ni 0.77104(3) 0.69120(3) -0.09294(5) 0.01829(15) Uani 1 1 d . . .
C12 C 0.8730(3) 0.6883(3) 0.0914(4) 0.0210(9) Uani 1 1 d . . .
C13 C 0.9005(3) 0.7289(3) 0.1761(4) 0.0275(11) Uani 1 1 d . . .
H13 H 0.8661 0.7679 0.2059 0.033 Uiso 1 1 calc R . .
C14 C 0.9772(3) 0.7130(3) 0.2167(4) 0.0324(13) Uani 1 1 d . . .
H14 H 0.9931 0.7413 0.2734 0.039 Uiso 1 1 calc R . .
C15 C 1.0318(3) 0.6550(3) 0.1748(4) 0.0282(12) Uani 1 1 d . . .
H15 H 1.0839 0.6455 0.2022 0.034 Uiso 1 1 calc R . .
C16 C 1.0062(3) 0.6126(3) 0.0923(4) 0.0268(11) Uani 1 1 d . . .
H16 H 1.0410 0.5728 0.0645 0.032 Uiso 1 1 calc R . .
C17 C 0.9279(3) 0.6283(3) 0.0487(4) 0.0231(10) Uani 1 1 d . . .
C18 C 0.9078(3) 0.5782(3) -0.0374(4) 0.0260(11) Uani 1 1 d . . .
H18 H 0.9424 0.5331 -0.0498 0.031 Uiso 1 1 calc R . .
N19 N 0.8484(2) 0.5890(2) -0.0973(3) 0.0218(8) Uani 1 1 d . . .
C20 C 0.8404(3) 0.5268(3) -0.1771(4) 0.0274(11) Uani 1 1 d . . .
H20A H 0.7934 0.4911 -0.1629 0.033 Uiso 1 1 calc R . .
H20B H 0.8899 0.4924 -0.1781 0.033 Uiso 1 1 calc R . .
C21 C 0.8287(3) 0.5652(3) -0.2774(4) 0.0306(12) Uani 1 1 d . . .
H21A H 0.8719 0.6063 -0.2878 0.037 Uiso 1 1 calc R . .
H21B H 0.8356 0.5223 -0.3270 0.037 Uiso 1 1 calc R . .
C22 C 0.7459(3) 0.6061(3) -0.2925(4) 0.0303(12) Uani 1 1 d . . .
H22A H 0.7366 0.6127 -0.3627 0.036 Uiso 1 1 calc R . .
H22B H 0.7030 0.5695 -0.2673 0.036 Uiso 1 1 calc R . .
N23 N 0.7374(2) 0.6884(2) -0.2442(3) 0.0235(8) Uani 1 1 d . . .
H23 H 0.7719 0.7240 -0.2764 0.028 Uiso 1 1 calc R . .
C24 C 0.6508(3) 0.7175(4) -0.2619(4) 0.0364(13) Uani 1 1 d . . .
H24A H 0.6419 0.7245 -0.3313 0.055 Uiso 1 1 calc R . .
H24B H 0.6423 0.7696 -0.2289 0.055 Uiso 1 1 calc R . .
H24C H 0.6123 0.6772 -0.2367 0.055 Uiso 1 1 calc R . .
C32 C 0.9544(3) 0.7508(3) -0.1678(5) 0.0378(14) Uani 1 1 d . . .
H32A H 0.9820 0.7081 -0.1308 0.057 Uiso 1 1 calc R . .
H32B H 0.9877 0.8004 -0.1672 0.057 Uiso 1 1 calc R . .
H32C H 0.9468 0.7326 -0.2346 0.057 Uiso 1 1 calc R . .
C42 C 0.6191(3) 0.6191(3) 0.0000 0.0209(14) Uani 1 2 d S . .
C43 C 0.5535(3) 0.5535(3) 0.0000 0.0239(15) Uani 1 2 d S . .
C44 C 0.4832(3) 0.5619(4) 0.0599(5) 0.0370(13) Uani 1 1 d . . .
H44 H 0.4770 0.6081 0.1003 0.044 Uiso 1 1 calc R . .
C45 C 0.4224(4) 0.4999(4) 0.0581(6) 0.0492(17) Uani 1 1 d . . .
H45 H 0.3753 0.5057 0.0973 0.059 Uiso 1 1 calc R . .
C46 C 0.4307(4) 0.4307(4) 0.0000 0.054(3) Uani 1 2 d S . .
H46 H 0.3898 0.3898 0.0000 0.064 Uiso 1 2 calc SR . .
O11 O 0.79854(17) 0.70293(19) 0.0538(2) 0.0200(7) Uani 1 1 d . . .
O31 O 0.8758(2) 0.7678(2) -0.1246(3) 0.0310(9) Uani 1 1 d D . .
H31 H 0.883(3) 0.812(2) -0.093(4) 0.037 Uiso 1 1 d D . .
O41 O 0.67214(19) 0.61570(19) -0.0678(3) 0.0230(7) Uani 1 1 d . . .
Cl7 Cl 0.80794(11) 0.80794(11) 0.5000 0.0470(5) Uani 1 2 d SD . .
O71 O 0.7442(5) 0.7442(5) 0.5000 0.184(6) Uiso 1 2 d SD . .
O72 O 0.8426(7) 0.7755(6) 0.5960(7) 0.079(3) Uiso 0.50 1 d PD . .
O73 O 0.8662(7) 0.7801(8) 0.4235(9) 0.097(4) Uiso 0.50 1 d PD . .
O74 O 0.8084(10) 0.8923(7) 0.5080(12) 0.134(6) Uiso 0.50 1 d PD . .
O100 O 0.9185(5) 0.8811(5) 0.0359(7) 0.041(2) Uiso 0.50 1 d P . .
H100 H 0.9618 0.8657 0.0620 0.049 Uiso 0.50 1 calc PR . .
C101 C 0.9344(9) 0.9548(8) -0.0227(12) 0.054(4) Uiso 0.50 1 d P . .
H10A H 0.9259 1.0034 0.0171 0.065 Uiso 0.50 1 calc PR . .
H10B H 0.8971 0.9560 -0.0779 0.065 Uiso 0.50 1 calc PR . .
H10C H 0.9907 0.9538 -0.0460 0.065 Uiso 0.50 1 calc PR . .

loop_
_atom_site_aniso_label
_atom_site_aniso_U_11
_atom_site_aniso_U_22
_atom_site_aniso_U_33
_atom_site_aniso_U_23
_atom_site_aniso_U_13
_atom_site_aniso_U_12
Ni1 0.0190(3) 0.0196(3) 0.0163(3) -0.0008(2) 0.0011(2) 0.0005(2)
C12 0.018(2) 0.020(2) 0.025(2) 0.005(2) -0.0005(19) -0.0027(18)
C13 0.026(2) 0.029(2) 0.027(3) 0.000(2) 0.004(2) 0.001(2)
C14 0.036(3) 0.035(3) 0.027(3) 0.000(2) -0.011(2) -0.006(2)
C15 0.023(2) 0.032(3) 0.030(3) -0.002(2) -0.010(2) -0.0047(19)
C16 0.023(2) 0.025(2) 0.033(3) 0.005(2) 0.002(2) 0.0025(18)
C17 0.025(2) 0.022(2) 0.022(3) 0.005(2) 0.004(2) 0.0002(19)
C18 0.026(2) 0.018(2) 0.035(3) 0.002(2) 0.007(2) 0.0075(18)
N19 0.026(2) 0.0213(19) 0.018(2) -0.0025(17) 0.0010(18) -0.0016(15)
C20 0.033(3) 0.025(2) 0.025(3) -0.008(2) -0.004(2) 0.003(2)
C21 0.035(3) 0.034(3) 0.023(3) -0.008(2) 0.001(2) 0.006(2)
C22 0.030(3) 0.037(3) 0.024(3) 0.003(2) -0.010(2) 0.000(2)
N23 0.027(2) 0.0238(19) 0.019(2) -0.0008(17) 0.0016(17) 0.0040(17)
C24 0.037(3) 0.039(3) 0.034(3) -0.003(3) -0.011(3) 0.007(2)
C32 0.026(3) 0.039(3) 0.048(4) 0.004(3) 0.014(3) 0.003(2)
C42 0.0176(18) 0.0176(18) 0.027(4) 0.000(2) 0.000(2) 0.003(2)
C43 0.022(2) 0.022(2) 0.028(4) -0.003(2) 0.003(2) -0.004(3)
C44 0.028(3) 0.040(3) 0.042(4) -0.010(3) 0.004(3) -0.006(2)
C45 0.033(3) 0.051(4) 0.063(5) -0.012(3) 0.020(3) -0.018(3)
C46 0.045(3) 0.045(3) 0.071(8) -0.012(4) 0.012(4) -0.026(4)
O11 0.0152(14) 0.0250(16) 0.0197(16) 0.0004(13) -0.0009(13) 0.0004(12)
O31 0.0255(17) 0.0243(17) 0.043(2) 0.0016(17) 0.0074(16) -0.0026(15)
O41 0.0259(17) 0.0188(15) 0.024(2) -0.0023(13) 0.0024(14) -0.0026(13)
Cl7 0.0502(7) 0.0502(7) 0.0407(12) 0.0001(7) -0.0001(7) 0.0053(10)

loop_
_atom_type_symbol
_atom_type_description
_atom_type_scat_dispersion_real
_atom_type_scat_dispersion_imag
_atom_type_scat_source
C C 0.0033 0.0016 'International Tables Vol C Tables 4.2.6.8 and 6.1.1.4'
H H 0.0000 0.0000 'International Tables Vol C Tables 4.2.6.8 and 6.1.1.4'
O O 0.0106 0.0060 'International Tables Vol C Tables 4.2.6.8 and 6.1.1.4'
Ni Ni 0.3393 1.1124 'International Tables Vol C Tables 4.2.6.8 and 6.1.1.4'
Cl Cl 0.1484 0.1585 'International Tables Vol C Tables 4.2.6.8 and 6.1.1.4'
N N 0.0061 0.0033 'International Tables Vol C Tables 4.2.6.8 and 6.1.1.4'

loop_
_geom_angle_atom_site_label_1
_geom_angle_atom_site_label_2
_geom_angle_atom_site_label_3
_geom_angle
_geom_angle_site_symmetry_1
_geom_angle_site_symmetry_3
_geom_angle_publ_flag
O41 Ni1 O11 93.51(13) . . ?
O41 Ni1 N19 90.07(14) . . ?
O11 Ni1 N19 88.33(15) . . ?
O41 Ni1 O11 92.32(12) . 7 ?
O11 Ni1 O11 78.05(14) . 7 ?
N19 Ni1 O11 166.29(15) . 7 ?
O41 Ni1 N23 87.12(15) . . ?
O11 Ni1 N23 175.37(13) . . ?
N19 Ni1 N23 96.26(16) . . ?
O11 Ni1 N23 97.34(14) 7 . ?
O41 Ni1 O31 177.74(15) . . ?
O11 Ni1 O31 88.37(14) . . ?
N19 Ni1 O31 88.72(14) . . ?
O11 Ni1 O31 89.31(13) 7 . ?
N23 Ni1 O31 91.11(16) . . ?
O11 C12 C13 121.5(4) . . ?
O11 C12 C17 121.6(4) . . ?
C13 C12 C17 116.9(4) . . ?
C14 C13 C12 121.9(5) . . ?
C14 C13 H13 119.0 . . ?
C12 C13 H13 119.0 . . ?
C13 C14 C15 121.6(5) . . ?
C13 C14 H14 119.2 . . ?
C15 C14 H14 119.2 . . ?
C16 C15 C14 118.2(5) . . ?
C16 C15 H15 120.9 . . ?
C14 C15 H15 120.9 . . ?
C15 C16 C17 121.2(5) . . ?
C15 C16 H16 119.4 . . ?
C17 C16 H16 119.4 . . ?
C16 C17 C12 120.2(5) . . ?
C16 C17 C18 115.7(4) . . ?
C12 C17 C18 124.1(4) . . ?
N19 C18 C17 127.3(4) . . ?
N19 C18 H18 116.3 . . ?
C17 C18 H18 116.3 . . ?
C18 N19 C20 116.2(4) . . ?
C18 N19 Ni1 123.1(3) . . ?
C20 N19 Ni1 120.5(3) . . ?
N19 C20 C21 113.2(4) . . ?
N19 C20 H20A 108.9 . . ?
C21 C20 H20A 108.9 . . ?
N19 C20 H20B 108.9 . . ?
C21 C20 H20B 108.9 . . ?
H20A C20 H20B 107.8 . . ?
C22 C21 C20 114.4(5) . . ?
C22 C21 H21A 108.7 . . ?
C20 C21 H21A 108.7 . . ?
C22 C21 H21B 108.7 . . ?
C20 C21 H21B 108.7 . . ?
H21A C21 H21B 107.6 . . ?
N23 C22 C21 114.4(4) . . ?
N23 C22 H22A 108.7 . . ?
C21 C22 H22A 108.7 . . ?
N23 C22 H22B 108.7 . . ?
C21 C22 H22B 108.7 . . ?
H22A C22 H22B 107.6 . . ?
C22 N23 C24 107.2(4) . . ?
C22 N23 Ni1 115.0(3) . . ?
C24 N23 Ni1 112.8(3) . . ?
C22 N23 H23 107.2 . . ?
C24 N23 H23 107.2 . . ?
Ni1 N23 H23 107.2 . . ?
N23 C24 H24A 109.5 . . ?
N23 C24 H24B 109.5 . . ?
H24A C24 H24B 109.5 . . ?
N23 C24 H24C 109.5 . . ?
H24A C24 H24C 109.5 . . ?
H24B C24 H24C 109.5 . . ?
O31 C32 H32A 109.5 . . ?
O31 C32 H32B 109.5 . . ?
H32A C32 H32B 109.5 . . ?
O31 C32 H32C 109.5 . . ?
H32A C32 H32C 109.5 . . ?
H32B C32 H32C 109.5 . . ?
O41 C42 O41 126.6(6) 7 . ?
O41 C42 C43 116.7(3) 7 . ?
O41 C42 C43 116.7(3) . . ?
C44 C43 C44 119.5(6) 7 . ?
C44 C43 C42 120.2(3) 7 . ?
C44 C43 C42 120.2(3) . . ?
C45 C44 C43 119.1(6) . . ?
C45 C44 H44 120.4 . . ?
C43 C44 H44 120.4 . . ?
C46 C45 C44 121.5(6) . . ?
C46 C45 H45 119.3 . . ?
C44 C45 H45 119.3 . . ?
C45 C46 C45 119.2(8) 7 . ?
C45 C46 H46 120.4 7 . ?
C45 C46 H46 120.4 . . ?
C12 O11 Ni1 123.6(3) . . ?
C12 O11 Ni1 137.4(3) . 7 ?
Ni1 O11 Ni1 96.60(12) . 7 ?
C32 O31 Ni1 132.5(3) . . ?
C32 O31 H31 104(4) . . ?
Ni1 O31 H31 120(4) . . ?
C42 O41 Ni1 129.0(4) . . ?
O74 Cl7 O74 89.7(14) . 7_556 ?
O74 Cl7 O71 135.1(7) . . ?
O74 Cl7 O71 135.1(7) 7_556 . ?
O74 Cl7 O73 46.3(8) . 7_556 ?
O74 Cl7 O73 110.9(9) 7_556 7_556 ?
O71 Cl7 O73 103.6(5) . 7_556 ?
O74 Cl7 O73 110.9(9) . . ?
O74 Cl7 O73 46.3(8) 7_556 . ?
O71 Cl7 O73 103.6(5) . . ?
O73 Cl7 O73 152.7(10) 7_556 . ?
O74 Cl7 O72 72.7(8) . 7_556 ?
O74 Cl7 O72 105.9(8) 7_556 7_556 ?
O71 Cl7 O72 91.0(4) . 7_556 ?
O73 Cl7 O72 105.6(6) 7_556 7_556 ?
O73 Cl7 O72 73.9(6) . 7_556 ?
O74 Cl7 O72 105.9(8) . . ?
O74 Cl7 O72 72.7(8) 7_556 . ?
O71 Cl7 O72 91.0(4) . . ?
O73 Cl7 O72 73.9(6) 7_556 . ?
O73 Cl7 O72 105.6(6) . . ?
O72 Cl7 O72 178.1(8) 7_556 . ?
Cl7 O72 O74 49.7(5) . 7_556 ?
Cl7 O72 O73 52.0(5) . 7_556 ?
O74 O72 O73 83.6(8) 7_556 7_556 ?
O74 O73 Cl7 61.9(8) 7_556 . ?
O74 O73 O72 101.6(11) 7_556 7_556 ?
Cl7 O73 O72 54.1(5) . 7_556 ?
O73 O74 Cl7 71.8(8) 7_556 . ?
O73 O74 O72 112.6(12) 7_556 7_556 ?
Cl7 O74 O72 57.6(6) . 7_556 ?
C101 O100 H100 109.5 . . ?
O100 C101 H10A 109.5 . . ?
O100 C101 H10B 109.5 . . ?
H10A C101 H10B 109.5 . . ?
O100 C101 H10C 109.5 . . ?
H10A C101 H10C 109.5 . . ?
H10B C101 H10C 109.5 . . ?

loop_
_geom_bond_atom_site_label_1
_geom_bond_atom_site_label_2
_geom_bond_distance
_geom_bond_site_symmetry_2
_geom_bond_publ_flag
Ni1 O41 2.032(3) . ?
Ni1 O11 2.049(3) . ?
Ni1 N19 2.064(4) . ?
Ni1 O11 2.114(3) 7 ?
Ni1 N23 2.123(4) . ?
Ni1 O31 2.133(3) . ?
C12 O11 1.323(5) . ?
C12 C13 1.395(7) . ?
C12 C17 1.432(7) . ?
C13 C14 1.375(7) . ?
C13 H13 0.9300 . ?
C14 C15 1.403(7) . ?
C14 H14 0.9300 . ?
C15 C16 1.375(7) . ?
C15 H15 0.9300 . ?
C16 C17 1.415(7) . ?
C16 H16 0.9300 . ?
C17 C18 1.457(7) . ?
C18 N19 1.267(6) . ?
C18 H18 0.9300 . ?
N19 C20 1.480(6) . ?
C20 C21 1.507(7) . ?
C20 H20A 0.9700 . ?
C20 H20B 0.9700 . ?
C21 C22 1.500(7) . ?
C21 H21A 0.9700 . ?
C21 H21B 0.9700 . ?
C22 N23 1.484(6) . ?
C22 H22A 0.9700 . ?
C22 H22B 0.9700 . ?
N23 C24 1.491(6) . ?
N23 H23 0.9100 . ?
C24 H24A 0.9600 . ?
C24 H24B 0.9600 . ?
C24 H24C 0.9600 . ?
C32 O31 1.422(6) . ?
C32 H32A 0.9600 . ?
C32 H32B 0.9600 . ?
C32 H32C 0.9600 . ?
C42 O41 1.256(4) 7 ?
C42 O41 1.256(4) . ?
C42 C43 1.494(9) . ?
C43 C44 1.400(6) 7 ?
C43 C44 1.400(6) . ?
C44 C45 1.398(7) . ?
C44 H44 0.9300 . ?
C45 C46 1.371(7) . ?
C45 H45 0.9300 . ?
C46 C45 1.371(7) 7 ?
C46 H46 0.9300 . ?
O11 Ni1 2.114(3) 7 ?
O31 H31 0.84(2) . ?
Cl7 O74 1.363(10) . ?
Cl7 O74 1.363(10) 7_556 ?
Cl7 O71 1.450(10) . ?
Cl7 O73 1.468(10) 7_556 ?
Cl7 O73 1.468(10) . ?
Cl7 O72 1.510(9) 7_556 ?
Cl7 O72 1.510(9) . ?
O72 O74 1.706(18) 7_556 ?
O72 O73 1.791(15) 7_556 ?
O73 O74 1.117(18) 7_556 ?
O73 O72 1.791(15) 7_556 ?
O74 O73 1.117(18) 7_556 ?
O74 O72 1.706(18) 7_556 ?
O100 C101 1.451(14) . ?
O100 H100 0.8200 . ?
C101 H10A 0.9600 . ?
C101 H10B 0.9600 . ?
C101 H10C 0.9600 . ?
